data_7106905
loop_
_publ_author_name
'Prakash Kanoo'
'Ritesh Haldar'
'Soumya T. Cyriac'
'Tapas Kumar Maji'

_publ_section_title
;
 Coordination driven axial chirality in a microporous solid assembled from
 an achiral linker via in situ C-N coupling
;
_journal_name_full Chem.Commun.
_journal_page_first 11038
_journal_paper_doi 10.1039/c1cc13877d
_journal_volume 47
_journal_year 2011
_chemical_formula_sum 'C34 H34 Cd2 N8 O17'
_chemical_formula_weight 1051.49
_chemical_name_systematic
;
?
;
_space_group_IT_number 15
_symmetry_cell_setting monoclinic
_symmetry_space_group_name_Hall '-C 2yc'
_symmetry_space_group_name_H-M 'C 1 2/c 1'
_atom_sites_solution_hydrogens geom
_atom_sites_solution_primary direct
_atom_sites_solution_secondary difmap
_audit_creation_method SHELXL-97
_cell_angle_alpha 90.00
_cell_angle_beta 123.974(3)
_cell_angle_gamma 90.00
_cell_formula_units_Z 4
_cell_length_a 25.4628(7)
_cell_length_b 9.8868(3)
_cell_length_c 20.2318(6)
_cell_measurement_temperature 100(2)
_cell_measurement_theta_max 22.1
_cell_measurement_theta_min 1.9
_cell_volume 4223.8(3)
_computing_cell_refinement SMART
_computing_data_collection 'SMART (Bruker,2000)'
_computing_data_reduction 'SAINT (Bruker,2000)'
_computing_molecular_graphics 'Mercury 1.4.1'
_computing_publication_material 'PLATON (Spek, 2003)'
_computing_structure_refinement 'SHELXL-97 (Sheldrick, 1997)'
_computing_structure_solution 'SIR-92 (Altomare et al. 1994)'
_diffrn_ambient_temperature 100(2)
_diffrn_measured_fraction_theta_full 0.998
_diffrn_measured_fraction_theta_max 0.998
_diffrn_radiation_monochromator graphite
_diffrn_radiation_source 'fine-focus sealed tube'
_diffrn_radiation_type MoK\a
_diffrn_radiation_wavelength 0.71073
_diffrn_reflns_av_R_equivalents 0.0526
_diffrn_reflns_av_sigmaI/netI 0.0283
_diffrn_reflns_limit_h_max 26
_diffrn_reflns_limit_h_min -26
_diffrn_reflns_limit_k_max 10
_diffrn_reflns_limit_k_min -10
_diffrn_reflns_limit_l_max 21
_diffrn_reflns_limit_l_min -21
_diffrn_reflns_number 21220
_diffrn_reflns_theta_full 22.12
_diffrn_reflns_theta_max 22.12
_diffrn_reflns_theta_min 1.93
_exptl_absorpt_coefficient_mu 1.087
_exptl_absorpt_correction_T_max 0.93241
_exptl_absorpt_correction_T_min 0.75642
_exptl_absorpt_correction_type empirical
_exptl_absorpt_process_details SADABS
_exptl_crystal_colour orange
_exptl_crystal_density_diffrn 1.654
_exptl_crystal_density_method 'not measured'
_exptl_crystal_description block
_exptl_crystal_F_000 2104
_exptl_crystal_size_max 0.1
_exptl_crystal_size_mid 0.08
_exptl_crystal_size_min 0.05
_refine_diff_density_max 0.857
_refine_diff_density_min -0.680
_refine_diff_density_rms 0.100
_refine_ls_extinction_method none
_refine_ls_goodness_of_fit_ref 1.095
_refine_ls_hydrogen_treatment noref
_refine_ls_matrix_type full
_refine_ls_number_parameters 280
_refine_ls_number_reflns 2633
_refine_ls_number_restraints 0
_refine_ls_restrained_S_all 1.095
_refine_ls_R_factor_all 0.0445
_refine_ls_R_factor_gt 0.0385
_refine_ls_shift/su_max 0.002
_refine_ls_shift/su_mean 0.000
_refine_ls_structure_factor_coef Fsqd
_refine_ls_weighting_details 'calc w=1/[\s^2^(Fo^2^)+(0.0420P)^2^+36.8881P] where P=(Fo^2^+2Fc^2^)/3'
_refine_ls_weighting_scheme calc
_refine_ls_wR_factor_gt 0.0944
_refine_ls_wR_factor_ref 0.0980
_reflns_number_gt 2342
_reflns_number_total 2633
_reflns_threshold_expression >2sigma(I)
_cod_data_source_file c1cc13877d.txt
_cod_data_source_block compound2
_cod_original_cell_volume 4223.8(2)
_cod_original_sg_symbol_H-M C2/c
_cod_database_code 7106905

loop_
_symmetry_equiv_pos_as_xyz
'x, y, z'
'-x, y, -z+1/2'
'x+1/2, y+1/2, z'
'-x+1/2, y+1/2, -z+1/2'
'-x, -y, -z'
'x, -y, z-1/2'
'-x+1/2, -y+1/2, -z'
'x+1/2, -y+1/2, z-1/2'

loop_
_atom_site_label
_atom_site_type_symbol
_atom_site_fract_x
_atom_site_fract_y
_atom_site_fract_z
_atom_site_U_iso_or_equiv
_atom_site_adp_type
_atom_site_occupancy
_atom_site_symmetry_multiplicity
_atom_site_calc_flag
_atom_site_refinement_flags
C1 C 0.7299(3) 0.1411(6) 0.2089(4) 0.0343(15) Uani 1 1 d .
H1 H 0.7142 0.0752 0.2262 0.041 Uiso 1 1 calc R
C2 C 0.7943(3) 0.1634(6) 0.2537(4) 0.0325(15) Uani 1 1 d .
H2 H 0.8208 0.1142 0.3001 0.039 Uiso 1 1 calc R
C3 C 0.8195(3) 0.2613(6) 0.2286(3) 0.0264(14) Uani 1 1 d .
C4 C 0.7764(3) 0.3330(6) 0.1595(4) 0.0343(15) Uani 1 1 d .
H4 H 0.7906 0.3991 0.1404 0.041 Uiso 1 1 calc R
C5 C 0.7134(3) 0.3057(7) 0.1203(4) 0.0393(16) Uani 1 1 d .
H5 H 0.6856 0.3574 0.0756 0.047 Uiso 1 1 calc R
C6 C 0.9127(3) 0.3689(6) 0.1822(3) 0.0269(14) Uani 1 1 d .
C7 C 0.9281(3) 0.4821(6) 0.1546(3) 0.0309(14) Uani 1 1 d .
H7 H 0.9354 0.5658 0.1792 0.037 Uiso 1 1 calc R
C8 C 0.9323(3) 0.4658(6) 0.0894(3) 0.0321(15) Uani 1 1 d .
H8 H 0.9426 0.5415 0.0716 0.038 Uiso 1 1 calc R
C9 C 0.9105(3) 0.2415(6) 0.0807(4) 0.0340(15) Uani 1 1 d .
H9 H 0.9054 0.1585 0.0561 0.041 Uiso 1 1 calc R
C10 C 0.9054(3) 0.2447(6) 0.1444(3) 0.0292(14) Uani 1 1 d .
H10 H 0.8973 0.1660 0.1624 0.035 Uiso 1 1 calc R
C11 C 0.9326(3) 0.3680(6) 0.4049(3) 0.0225(13) Uani 1 1 d .
C12 C 0.9247(3) 0.2515(6) 0.3521(3) 0.0238(13) Uani 1 1 d .
C13 C 0.9533(3) 0.1347(6) 0.3814(4) 0.0281(14) Uani 1 1 d .
C14 C 0.9469(3) 0.0081(6) 0.3377(3) 0.0321(14) Uani 1 1 d .
H14A H 0.9850 -0.0053 0.3386 0.039 Uiso 1 1 calc R
H14B H 0.9116 0.0174 0.2825 0.039 Uiso 1 1 calc R
C15 C 0.9361(3) -0.1148(6) 0.3735(3) 0.0288(14) Uani 1 1 d .
C16 C 0.7294(8) -0.254(2) 0.0941(9) 0.188(8) Uani 1 1 d .
H16A H 0.6976 -0.2658 0.1053 0.282 Uiso 1 1 calc R
H16B H 0.7703 -0.2736 0.1413 0.282 Uiso 1 1 calc R
H16C H 0.7211 -0.3153 0.0524 0.282 Uiso 1 1 calc R
C17 C 0.7277(12) -0.088(3) 0.0640(15) 0.35(3) Uani 1 1 d .
H17A H 0.6873 -0.0723 0.0142 0.424 Uiso 1 1 calc R
H17B H 0.7304 -0.0274 0.1035 0.424 Uiso 1 1 calc R
N1 N 0.6887(2) 0.2083(5) 0.1421(3) 0.0319(12) Uani 1 1 d .
N2 N 0.8847(2) 0.2775(5) 0.2683(3) 0.0269(11) Uani 1 1 d .
N3 N 0.9059(2) 0.3868(5) 0.2444(3) 0.0297(12) Uani 1 1 d .
N4 N 0.9227(2) 0.3512(5) 0.0510(3) 0.0277(11) Uani 1 1 d .
O1 O 0.90184(17) 0.4731(4) 0.3692(2) 0.0270(9) Uani 1 1 d .
O2 O 0.96753(17) 0.3544(4) 0.4796(2) 0.0293(9) Uani 1 1 d .
O1W O 0.8959(5) -0.1053(9) 0.1320(6) 0.141(4) Uani 1 1 d .
O3 O 0.9359(2) -0.2298(4) 0.3472(2) 0.0357(10) Uani 1 1 d .
O2W O 0.8498(7) -0.3100(12) 0.1902(8) 0.208(5) Uani 1 1 d .
O4 O 0.92828(18) -0.0982(4) 0.4295(2) 0.0308(10) Uani 1 1 d .
O3W O 1.0000 -0.2233(12) 0.2500 0.272(13) Uani 1 2 d S
O5 O 0.772(2) -0.057(5) 0.054(3) 0.68(4) Uani 1 1 d .
H5A H 0.8068 -0.0705 0.0960 1.020 Uiso 1 1 calc R
O4W O 0.5967(3) -0.3912(6) -0.0021(3) 0.092(2) Uani 1 1 d .
Cd1 Cd 0.579629(18) 0.16064(4) 0.06164(2) 0.02291(18) Uani 1 1 d .
H13 H 0.982(3) 0.130(6) 0.441(4) 0.041(17) Uiso 1 1 d .

loop_
_atom_site_aniso_label
_atom_site_aniso_U_11
_atom_site_aniso_U_22
_atom_site_aniso_U_33
_atom_site_aniso_U_23
_atom_site_aniso_U_13
_atom_site_aniso_U_12
C1 0.026(4) 0.042(4) 0.029(4) 0.003(3) 0.013(3) -0.009(3)
C2 0.033(4) 0.033(4) 0.029(3) 0.002(3) 0.015(3) -0.003(3)
C3 0.028(4) 0.030(3) 0.021(3) -0.004(3) 0.014(3) -0.003(3)
C4 0.030(4) 0.035(4) 0.035(4) 0.010(3) 0.016(3) 0.000(3)
C5 0.030(4) 0.044(4) 0.034(4) 0.010(3) 0.012(3) 0.001(3)
C6 0.018(3) 0.035(4) 0.023(3) 0.002(3) 0.009(3) -0.001(3)
C7 0.031(3) 0.032(4) 0.028(3) 0.000(3) 0.016(3) -0.001(3)
C8 0.033(4) 0.034(4) 0.034(3) 0.002(3) 0.022(3) -0.004(3)
C9 0.033(4) 0.035(4) 0.032(4) -0.003(3) 0.017(3) -0.001(3)
C10 0.034(4) 0.029(3) 0.029(3) -0.002(3) 0.020(3) -0.006(3)
C11 0.020(3) 0.027(3) 0.026(4) 0.000(3) 0.016(3) -0.003(3)
C12 0.023(3) 0.026(3) 0.023(3) 0.003(3) 0.013(3) 0.000(3)
C13 0.027(3) 0.032(4) 0.025(4) 0.000(3) 0.015(3) -0.002(3)
C14 0.035(4) 0.030(3) 0.025(3) 0.003(3) 0.012(3) 0.004(3)
C15 0.022(3) 0.031(4) 0.023(3) 0.006(3) 0.006(3) 0.004(3)
C16 0.186(17) 0.29(2) 0.123(12) 0.059(15) 0.106(13) 0.059(17)
C17 0.23(3) 0.28(3) 0.24(2) -0.15(2) -0.06(2) 0.20(3)
N1 0.023(3) 0.037(3) 0.030(3) 0.005(2) 0.012(2) -0.003(2)
N2 0.026(3) 0.032(3) 0.022(3) 0.000(2) 0.013(2) -0.004(2)
N3 0.032(3) 0.034(3) 0.028(3) 0.001(2) 0.020(2) -0.008(2)
N4 0.025(3) 0.034(3) 0.025(3) 0.002(2) 0.015(2) -0.001(2)
O1 0.027(2) 0.026(2) 0.025(2) 0.0002(19) 0.0126(18) 0.0037(19)
O2 0.023(2) 0.043(3) 0.019(2) -0.0011(18) 0.0099(19) 0.0061(18)
O1W 0.191(9) 0.124(7) 0.177(8) -0.074(6) 0.146(8) -0.079(6)
O3 0.049(3) 0.023(2) 0.037(2) 0.001(2) 0.026(2) 0.003(2)
O2W 0.262(15) 0.162(10) 0.226(13) -0.058(9) 0.152(12) -0.025(10)
O4 0.034(2) 0.030(2) 0.025(2) 0.0001(18) 0.014(2) -0.0001(19)
O3W 0.51(3) 0.055(7) 0.109(10) 0.000 0.087(16) 0.000
O5 0.67(8) 0.84(9) 0.64(6) -0.26(6) 0.43(6) -0.38(7)
O4W 0.137(6) 0.072(4) 0.064(4) -0.006(3) 0.054(4) -0.039(4)
Cd1 0.0218(3) 0.0273(3) 0.0186(3) 0.00023(18) 0.0106(2) -0.00236(18)

loop_
_atom_type_symbol
_atom_type_description
_atom_type_scat_dispersion_real
_atom_type_scat_dispersion_imag
_atom_type_scat_source
C C 0.0033 0.0016 'International Tables Vol C Tables 4.2.6.8 and 6.1.1.4'
H H 0.0000 0.0000 'International Tables Vol C Tables 4.2.6.8 and 6.1.1.4'
N N 0.0061 0.0033 'International Tables Vol C Tables 4.2.6.8 and 6.1.1.4'
O O 0.0106 0.0060 'International Tables Vol C Tables 4.2.6.8 and 6.1.1.4'
Cd Cd -0.8075 1.2024 'International Tables Vol C Tables 4.2.6.8 and 6.1.1.4'

loop_
_geom_angle_atom_site_label_1
_geom_angle_atom_site_label_2
_geom_angle_atom_site_label_3
_geom_angle
_geom_angle_site_symmetry_1
_geom_angle_site_symmetry_3
N1 C1 C2 124.1(6) . .
N1 C1 H1 118.0 . .
C2 C1 H1 118.0 . .
C1 C2 C3 119.2(6) . .
C1 C2 H2 120.4 . .
C3 C2 H2 120.4 . .
N2 C3 C4 122.4(5) . .
N2 C3 C2 120.6(5) . .
C4 C3 C2 116.8(5) . .
C5 C4 C3 119.6(6) . .
C5 C4 H4 120.2 . .
C3 C4 H4 120.2 . .
N1 C5 C4 124.3(6) . .
N1 C5 H5 117.9 . .
C4 C5 H5 117.9 . .
N3 C6 C7 117.9(5) . .
N3 C6 C10 124.5(5) . .
C7 C6 C10 117.6(5) . .
C8 C7 C6 118.2(6) . .
C8 C7 H7 120.9 . .
C6 C7 H7 120.9 . .
N4 C8 C7 124.9(6) . .
N4 C8 H8 117.6 . .
C7 C8 H8 117.6 . .
N4 C9 C10 124.4(6) . .
N4 C9 H9 117.8 . .
C10 C9 H9 117.8 . .
C9 C10 C6 118.8(5) . .
C9 C10 H10 120.6 . .
C6 C10 H10 120.6 . .
O1 C11 O2 124.9(5) . .
O1 C11 C12 115.6(5) . .
O2 C11 C12 119.6(5) . .
C13 C12 N2 122.7(5) . .
C13 C12 C11 122.0(5) . .
N2 C12 C11 115.3(5) . .
C12 C13 C14 128.4(6) . .
C12 C13 H13 116(3) . .
C14 C13 H13 116(3) . .
C13 C14 C15 112.3(5) . .
C13 C14 H14A 109.1 . .
C15 C14 H14A 109.1 . .
C13 C14 H14B 109.1 . .
C15 C14 H14B 109.1 . .
H14A C14 H14B 107.9 . .
O3 C15 O4 122.1(5) . .
O3 C15 C14 118.9(5) . .
O4 C15 C14 119.0(5) . .
O3 C15 Cd1 59.9(3) . 4_645
O4 C15 Cd1 62.3(3) . 4_645
C14 C15 Cd1 178.0(4) . 4_645
C17 C16 H16A 109.5 . .
C17 C16 H16B 109.5 . .
H16A C16 H16B 109.5 . .
C17 C16 H16C 109.5 . .
H16A C16 H16C 109.5 . .
H16B C16 H16C 109.5 . .
O5 C17 C16 115(3) . .
O5 C17 H17A 108.5 . .
C16 C17 H17A 108.5 . .
O5 C17 H17B 108.5 . .
C16 C17 H17B 108.5 . .
H17A C17 H17B 107.5 . .
C1 N1 C5 115.9(5) . .
C1 N1 Cd1 123.9(4) . .
C5 N1 Cd1 120.2(4) . .
C3 N2 N3 116.9(4) . .
C3 N2 C12 119.5(4) . .
N3 N2 C12 112.9(4) . .
C6 N3 N2 118.9(5) . .
C8 N4 C9 116.1(5) . .
C8 N4 Cd1 122.2(4) . 7_655
C9 N4 Cd1 121.6(4) . 7_655
C11 O1 Cd1 119.1(3) . 4_655
C11 O2 Cd1 127.7(3) . 8_556
C15 O3 Cd1 92.7(3) . 4_645
C15 O4 Cd1 90.0(3) . 4_645
C17 O5 H5A 109.5 . .
O1 Cd1 N4 118.23(16) 4_645 7_655
O1 Cd1 N1 88.75(15) 4_645 .
N4 Cd1 N1 93.65(17) 7_655 .
O1 Cd1 O3 87.72(14) 4_645 4_655
N4 Cd1 O3 153.71(16) 7_655 4_655
N1 Cd1 O3 90.90(16) . 4_655
O1 Cd1 O2 97.94(13) 4_645 8_455
N4 Cd1 O2 87.02(15) 7_655 8_455
N1 Cd1 O2 172.03(16) . 8_455
O3 Cd1 O2 85.07(14) 4_655 8_455
O1 Cd1 O4 141.40(13) 4_645 4_655
N4 Cd1 O4 99.83(15) 7_655 4_655
N1 Cd1 O4 82.28(15) . 4_655
O3 Cd1 O4 55.17(13) 4_655 4_655
O2 Cd1 O4 89.77(13) 8_455 4_655
O1 Cd1 C15 114.62(16) 4_645 4_655
N4 Cd1 C15 127.14(18) 7_655 4_655
N1 Cd1 C15 86.43(17) . 4_655
O3 Cd1 C15 27.42(16) 4_655 4_655
O2 Cd1 C15 86.83(15) 8_455 4_655
O4 Cd1 C15 27.76(15) 4_655 4_655

loop_
_geom_bond_atom_site_label_1
_geom_bond_atom_site_label_2
_geom_bond_distance
_geom_bond_site_symmetry_2
C1 N1 1.336(7) .
C1 C2 1.377(9) .
C1 H1 0.9300 .
C2 C3 1.404(8) .
C2 H2 0.9300 .
C3 N2 1.393(7) .
C3 C4 1.394(8) .
C4 C5 1.361(9) .
C4 H4 0.9300 .
C5 N1 1.353(8) .
C5 H5 0.9300 .
C6 N3 1.373(7) .
C6 C7 1.401(8) .
C6 C10 1.402(8) .
C7 C8 1.389(8) .
C7 H7 0.9300 .
C8 N4 1.317(7) .
C8 H8 0.9300 .
C9 N4 1.357(8) .
C9 C10 1.366(8) .
C9 H9 0.9300 .
C10 H10 0.9300 .
C11 O1 1.258(6) .
C11 O2 1.261(7) .
C11 C12 1.506(8) .
C12 C13 1.316(8) .
C12 N2 1.432(7) .
C13 C14 1.489(8) .
C13 H13 1.00(6) .
C14 C15 1.516(8) .
C14 H14A 0.9700 .
C14 H14B 0.9700 .
C15 O3 1.254(7) .
C15 O4 1.267(7) .
C15 Cd1 2.720(6) 4_645
C16 C17 1.75(4) .
C16 H16A 0.9600 .
C16 H16B 0.9600 .
C16 H16C 0.9600 .
C17 O5 1.29(5) .
C17 H17A 0.9700 .
C17 H17B 0.9700 .
N1 Cd1 2.351(5) .
N2 N3 1.410(6) .
N4 Cd1 2.250(5) 7_655
O1 Cd1 2.209(4) 4_655
O2 Cd1 2.373(4) 8_556
O3 Cd1 2.355(4) 4_645
O4 Cd1 2.408(4) 4_645
O5 H5A 0.8200 .
Cd1 O1 2.209(4) 4_645
Cd1 N4 2.250(5) 7_655
Cd1 O3 2.355(4) 4_655
Cd1 O2 2.373(4) 8_455
Cd1 O4 2.408(4) 4_655
Cd1 C15 2.720(6) 4_655
